data_1523175
loop_
_publ_author_name
'Aksenova, T.V.'
'Kuprina, V.V.'
'Bernard, V.B.'
'Skolozdra, R.V.'

_publ_section_title
;
 A physicochemocal study of rhodium-vanadium interaction
;
_journal_name_full 'Vestnik Moskovskogo Universiteta, Khimiya'
_journal_page_first 40
_journal_page_last 42
_journal_volume 32
_journal_year 1977
_chemical_formula_sum 'Rh V'
_space_group_IT_number 123
_symmetry_space_group_name_Hall '-P 4 2'
_symmetry_space_group_name_H-M 'P 4/m m m'
_cell_angle_alpha 90
_cell_angle_beta 90
_cell_angle_gamma 90
_cell_formula_units_Z 1
_cell_length_a 2.749
_cell_length_b 2.749
_cell_length_c 3.595
_cell_volume 27.167
_citation_journal_id_ASTM VMUKA5
_cod_data_source_file Aksenova_VMUKA5_1977_1976.cif
_cod_data_source_block Rh1V1
_cod_original_cell_volume 27.16742
_cod_original_formula_sum 'Rh1 V1'
_cod_database_code 1523175

loop_
_symmetry_equiv_pos_as_xyz
x,y,z
-y,x,z
-x,-y,z
y,-x,z
x,-y,-z
y,x,-z
-x,y,-z
-y,-x,-z
-x,-y,-z
y,-x,-z
x,y,-z
-y,x,-z
-x,y,z
-y,-x,z
x,-y,z
y,x,z

loop_
_atom_site_label
_atom_site_type_symbol
_atom_site_fract_x
_atom_site_fract_y
_atom_site_fract_z
_atom_site_occupancy
_atom_site_U_iso_or_equiv
Rh1 Rh 0 0 0 1 0.0
V1 V 0.5 0.5 0.5 1 0.0
